data_1568200
loop_
_publ_author_name
'Kosaka, Wataru'
'Nemoto, Honoka'
'Nagano, Kohei'
'Kawaguchi, Shogo'
'Sugimoto, Kunihisa'
'Miyasaka, Hitoshi'

_publ_section_title
;
 Inter-layer magnetic tuning by gas adsorption in &#x3c0;-stacked
 pillared-layer framework magnets.
;
_journal_issue 4
_journal_name_full 'Chemical science'
_journal_page_first 791
_journal_page_last 800
_journal_paper_doi 10.1039/d2sc06337a
_journal_volume 14
_journal_year 2023
_chemical_formula_moiety 'C68 H8 F32 N4 O16 Ru4, C20 H30 Co, N2'
_chemical_formula_sum 'C88 H42 Co F32 N6 O16 Ru4'
_chemical_formula_weight 2510.468
_chemical_name_common {[Ru2(2356F4PhCO2)4]2[TCNQ]}(CoCp2)N2
_space_group_crystal_system triclinic
_space_group_IT_number 2
_space_group_name_Hall '-P 1'
_space_group_name_H-M_alt 'P -1'
_audit_update_record
;
2022-11-15 deposited with the CCDC.	2022-12-26 downloaded from the CCDC.
;
_cell_angle_alpha 96.891(3)
_cell_angle_beta 109.135(5)
_cell_angle_gamma 99.504(5)
_cell_formula_units_Z 1
_cell_length_a 10.3569(5)
_cell_length_b 14.2210(3)
_cell_length_c 16.1573(9)
_cell_measurement_temperature 120
_cell_volume 2178.34(19)
_computing_cell_refinement 'RIETAN-FP (Izumi and Momma, 2007)'
_computing_molecular_graphics 'VESTA (Momma and Izumi, 2008)'
_computing_structure_refinement 'RIETAN-FP (Izumi and Momma, 2007)'
_diffrn_ambient_temperature 120
_diffrn_detector 'Multiple micro-strip detector system'
_diffrn_measurement_device_type debye-scherrer
_diffrn_radiation_type synchrotron
_diffrn_radiation_wavelength 0.799690
_diffrn_source 'Synchrotron radiation'
_diffrn_source_type 'SPring-8 BL02B2'
_exptl_crystal_density_diffrn 1.9137
_exptl_crystal_density_method 'not measured'
_exptl_crystal_description powder
_exptl_crystal_F_000 1231.00
_pd_calc_method 'Rietveld Refinement'
_pd_char_colour brown
_pd_instr_location ' ?'
_pd_meas_2theta_range_inc 0.0060
_pd_meas_2theta_range_max 78.2160
_pd_meas_2theta_range_min 2.1000
_pd_meas_number_of_points 12687
_pd_meas_scan_method step
_pd_proc_2theta_range_inc 0.0060
_pd_proc_2theta_range_max 39.9960
_pd_proc_2theta_range_min 2.1000
_pd_proc_ls_background_function 'composite background function'
_pd_proc_ls_pref_orient_corr ' ?'
_pd_proc_ls_profile_function 'split Pearson VII function'
_pd_proc_ls_prof_R_factor 0.01852
_pd_proc_ls_prof_wR_expected 0.00712
_pd_proc_ls_prof_wR_factor 0.02444
_pd_spec_mounting ' ?'
_pd_spec_mount_mode reflection
_pd_spec_shape flat_sheet
_refine_diff_density_max 0.0
_refine_diff_density_min 0.0
_refine_ls_extinction_method none
_refine_ls_goodness_of_fit_all 3.4332
_refine_ls_hydrogen_treatment riding
_refine_ls_matrix_type full
_refine_ls_number_constraints 73
_refine_ls_number_parameters 7
_refine_ls_number_restraints 0
_refine_ls_R_factor_all 0.00428
_refine_ls_R_Fsqd_factor 0.00429
_refine_ls_R_I_factor 0.02258
_refine_ls_shift/su_max 0.0
_refine_ls_weighting_details 1/<i>y</i>~i~
_refine_ls_weighting_scheme sigma
_cod_data_source_file d2sc06337a2.cif
_cod_data_source_block Ru-2356F4-TCNQ-CoCp'2-N2
_cod_depositor_comments 'Adding full bibliography for 1568198--1568200.cif.'
_cod_original_cell_volume 2178.3(2)
_cod_original_formula_sum 'C88 H42 Co N6 Ru4 F32 O16'
_cod_database_code 1568200

loop_
_space_group_symop_id
_space_group_symop_operation_xyz
1 x,y,z
2 -x,-y,-z

loop_
_atom_site_label
_atom_site_fract_x
_atom_site_fract_y
_atom_site_fract_z
_atom_site_occupancy
_atom_site_site_symmetry_multiplicity
_atom_site_Wyckoff_symbol
_atom_site_adp_type
_atom_site_U_iso_or_equiv
_atom_site_type_symbol
C1 -0.27901 -0.03693 -0.0609 1 2 i Uiso 0.07311 C
C2 -0.43743 -0.05204 -0.10222 1 2 i Uiso 0.07311 C
C3 -0.4955 0.02516 -0.09392 1 2 i Uiso 0.07311 C
C4 -0.64219 0.01255 -0.13195 1 2 i Uiso 0.07311 C
C5 -0.72901 -0.07468 -0.17568 1 2 i Uiso 0.07311 C
C6 -0.66955 -0.15132 -0.18328 1 2 i Uiso 0.07311 C
C7 -0.52567 -0.14278 -0.1484 1 2 i Uiso 0.07311 C
F1 -0.40875 0.11209 -0.04803 1 2 i Uiso 0.07311 F
F2 -0.70123 0.08904 -0.12701 1 2 i Uiso 0.07311 F
F3 -0.75254 -0.23809 -0.22614 1 2 i Uiso 0.07311 F
F4 -0.47679 -0.22265 -0.16172 1 2 i Uiso 0.07311 F
O1 -0.21477 0.03758 0.00024 1 2 i Uiso 0.07311 O
O2 -0.21636 -0.09703 -0.08819 1 2 i Uiso 0.07311 O
C8 0.02604 -0.08747 0.13894 1 2 i Uiso 0.07311 C
C9 0.05954 -0.13559 0.2178 1 2 i Uiso 0.07311 C
C10 0.01336 -0.10942 0.28432 1 2 i Uiso 0.07311 C
C11 0.04347 -0.15526 0.35905 1 2 i Uiso 0.07311 C
C12 0.11914 -0.2289 0.3645 1 2 i Uiso 0.07311 C
C13 0.16309 -0.25261 0.29513 1 2 i Uiso 0.07311 C
C14 0.13555 -0.2073 0.22449 1 2 i Uiso 0.07311 C
F5 -0.06472 -0.03897 0.27439 1 2 i Uiso 0.07311 F
F6 0 -0.13228 0.42682 1 2 i Uiso 0.07311 F
F7 0.23532 -0.32259 0.29539 1 2 i Uiso 0.07311 F
F8 0.18835 -0.23416 0.16066 1 2 i Uiso 0.07311 F
O3 0.01065 -0.00237 0.1488 1 2 i Uiso 0.07311 O
O4 0.01691 -0.13396 0.06613 1 2 i Uiso 0.07311 O
C15 0.13547 0.35584 0.5197 1 2 i Uiso 0.07311 C
C16 0.21143 0.27304 0.534 1 2 i Uiso 0.07311 C
C17 0.18209 0.19527 0.46298 1 2 i Uiso 0.07311 C
C18 0.24879 0.11696 0.47865 1 2 i Uiso 0.07311 C
C19 0.34354 0.11708 0.56124 1 2 i Uiso 0.07311 C
C20 0.37404 0.19177 0.6294 1 2 i Uiso 0.07311 C
C21 0.3093 0.2709 0.61804 1 2 i Uiso 0.07311 C
F9 0.09108 0.2 0.37999 1 2 i Uiso 0.07311 F
F10 0.21856 0.03716 0.41233 1 2 i Uiso 0.07311 F
F11 0.46982 0.18728 0.70732 1 2 i Uiso 0.07311 F
F12 0.34701 0.34402 0.69026 1 2 i Uiso 0.07311 F
O5 0.11607 0.38859 0.4475 1 2 i Uiso 0.07311 O
O6 0.09206 0.38722 0.58078 1 2 i Uiso 0.07311 O
C22 0.24298 0.62714 0.58031 1 2 i Uiso 0.07311 C
C23 0.38773 0.69346 0.62324 1 2 i Uiso 0.07311 C
C24 0.40638 0.78939 0.62185 1 2 i Uiso 0.07311 C
C25 0.54151 0.84987 0.66109 1 2 i Uiso 0.07311 C
C26 0.65688 0.811 0.69965 1 2 i Uiso 0.07311 C
C27 0.63615 0.71489 0.70019 1 2 i Uiso 0.07311 C
C28 0.49962 0.65628 0.66232 1 2 i Uiso 0.07311 C
F13 0.28893 0.82349 0.58012 1 2 i Uiso 0.07311 F
F14 0.56414 0.94891 0.66468 1 2 i Uiso 0.07311 F
F15 0.75322 0.67843 0.7375 1 2 i Uiso 0.07311 F
F16 0.47483 0.56152 0.6654 1 2 i Uiso 0.07311 F
O7 0.19612 0.60259 0.4959 1 2 i Uiso 0.07311 O
O8 0.17471 0.59972 0.62821 1 2 i Uiso 0.07311 O
N1 -0.01253 0.22224 0.12317 1 2 i Uiso 0.07311 N
N2 0.05017 0.50507 0.29799 1 2 i Uiso 0.07311 N
C29 0.00381 0.30537 0.13316 1 2 i Uiso 0.07311 C
C30 0.01649 0.4071 0.14504 1 2 i Uiso 0.07311 C
C31 0.03244 0.46084 0.22929 1 2 i Uiso 0.07311 C
C32 0.0106 0.45337 0.07255 1 2 i Uiso 0.07311 C
C33 0.00067 0.40123 -0.01149 1 2 i Uiso 0.07311 C
C34 -0.01137 0.44655 -0.08374 1 2 i Uiso 0.07311 C
Ru1 -0.00038 0.06899 0.04319 1 2 i Uiso 0.02388 Ru
Ru2 0.01316 0.50092 0.43243 1 2 i Uiso 0.02388 Ru
Co1 0.5 0.5 0 1 1 e Uiso 0.02388 Co
C35 0.32127 0.42347 0.01456 1 2 i Uiso 0.07311 C
C36 0.31481 0.33476 0.05492 1 2 i Uiso 0.07311 C
C37 0.35115 0.51937 0.05794 1 2 i Uiso 0.07311 C
C38 0.38238 0.55185 0.15495 1 2 i Uiso 0.07311 C
C39 0.34707 0.57992 -0.00428 1 2 i Uiso 0.07311 C
C40 0.37276 0.68933 0.01155 1 2 i Uiso 0.07311 C
C41 0.31345 0.51976 -0.08992 1 2 i Uiso 0.07311 C
C42 0.29589 0.55488 -0.17674 1 2 i Uiso 0.07311 C
C43 0.29771 0.4222 -0.07604 1 2 i Uiso 0.07311 C
C44 0.26441 0.33188 -0.14488 1 2 i Uiso 0.07311 C
N3 0.44465 0.41774 0.52793 0.5 2 i Uiso 0.07311 N
N4 0.55062 0.41774 0.52793 0.5 2 i Uiso 0.07311 N
H5 -0.82556 -0.08123 -0.1994 1 2 i Uiso 0.08774 H
H12 0.13856 -0.26021 0.41308 1 2 i Uiso 0.08774 H
H19 0.3872 0.06512 0.57033 1 2 i Uiso 0.08774 H
H26 0.74638 0.85039 0.72453 1 2 i Uiso 0.08774 H
H33 0.00236 0.33562 -0.01756 1 2 i Uiso 0.08774 H
H34 -0.01979 0.41192 -0.13855 1 2 i Uiso 0.08774 H
H36A 0.33911 0.28477 0.0212 1 2 i Uiso 0.10967 H
H36B 0.37951 0.34961 0.11534 1 2 i Uiso 0.10967 H
H36C 0.22164 0.31274 0.05423 1 2 i Uiso 0.10967 H
H38A 0.42622 0.50646 0.18754 1 2 i Uiso 0.10967 H
H38B 0.44422 0.6148 0.17477 1 2 i Uiso 0.10967 H
H38C 0.2968 0.55522 0.16507 1 2 i Uiso 0.10967 H
H40A 0.43977 0.71555 0.0704 1 2 i Uiso 0.10967 H
H40B 0.40837 0.71298 -0.03169 1 2 i Uiso 0.10967 H
H40C 0.28645 0.70902 0.00601 1 2 i Uiso 0.10967 H
H42A 0.35428 0.61843 -0.16502 1 2 i Uiso 0.10967 H
H42B 0.32243 0.51097 -0.21491 1 2 i Uiso 0.10967 H
H42C 0.19978 0.55758 -0.20545 1 2 i Uiso 0.10967 H
H44A 0.30139 0.34646 -0.19026 1 2 i Uiso 0.10967 H
H44B 0.30588 0.28284 -0.11698 1 2 i Uiso 0.10967 H
H44C 0.16472 0.30874 -0.17131 1 2 i Uiso 0.10967 H

loop_
_atom_type_symbol
_atom_type_description
_atom_type_scat_dispersion_real
_atom_type_scat_dispersion_imag
_atom_type_scat_source
Ru Ru -1.1833 1.0299 'International Tables for Crystallography, Vol. C'
F F 0.0153 0.0134 'International Tables for Crystallography, Vol. C'
O O 0.0087 0.0080 'International Tables for Crystallography, Vol. C'
N N 0.0038 0.0042 'International Tables for Crystallography, Vol. C'
C C 0.0013 0.0021 'International Tables for Crystallography, Vol. C'
H H -0.0006 0.0000 'International Tables for Crystallography, Vol. C'
Co Co 0.2703 1.1957 'International Tables for Crystallography, Vol. C'

loop_
_geom_angle_atom_site_label_1
_geom_angle_atom_site_label_2
_geom_angle_atom_site_label_3
_geom_angle
_geom_angle_site_symmetry_1
_geom_angle_site_symmetry_2
_geom_angle_site_symmetry_3
_geom_angle_publ_flag
O2 C1 O1 122.998(2) 1_555 . 1_555 ?
O2 C1 C2 120.001(2) 1_555 . 1_555 ?
O1 C1 C2 116.9993(6) 1_555 . 1_555 ?
C3 C2 C7 118.819(3) 1_555 . 1_555 ?
C3 C2 C1 118.179(2) 1_555 . 1_555 ?
C7 C2 C1 123.003(1) 1_555 . 1_555 ?
C2 C3 F1 118.033(3) 1_555 . 1_555 ?
C2 C3 C4 118.963(2) 1_555 . 1_555 ?
F1 C3 C4 123.001(1) 1_555 . 1_555 ?
F2 C4 C5 117.218(3) 1_555 . 1_555 ?
F2 C4 C3 119.772(1) 1_555 . 1_555 ?
C5 C4 C3 123.001(1) 1_555 . 1_555 ?
C6 C5 C4 117.400(3) 1_555 . 1_555 ?
F3 C6 C5 118.677(3) 1_555 . 1_555 ?
F3 C6 C7 119.286(1) 1_555 . 1_555 ?
C5 C6 C7 122.037(1) 1_555 . 1_555 ?
F4 C7 C6 117.405(1) 1_555 . 1_555 ?
F4 C7 C2 122.823(2) 1_555 . 1_555 ?
C6 C7 C2 119.766(1) 1_555 . 1_555 ?
C1 O1 Ru1 117.0150(4) 1_555 . 1_555 ?
C1 O2 Ru1 120.345(2) 1_555 . 2_555 ?
O3 C8 O4 122.999(1) 1_555 . 1_555 ?
O3 C8 C9 118.797(2) 1_555 . 1_555 ?
O4 C8 C9 118.194(3) 1_555 . 1_555 ?
C10 C9 C14 118.951(2) 1_555 . 1_555 ?
C10 C9 C8 119.308(3) 1_555 . 1_555 ?
C14 C9 C8 121.737(1) 1_555 . 1_555 ?
C9 C10 F5 117.273(2) 1_555 . 1_555 ?
C9 C10 C11 119.755(3) 1_555 . 1_555 ?
F5 C10 C11 122.960(1) 1_555 . 1_555 ?
F6 C11 C12 117.000(2) 1_555 . 1_555 ?
F6 C11 C10 122.244(3) 1_555 . 1_555 ?
C12 C11 C10 120.747(1) 1_555 . 1_555 ?
C13 C12 C11 117.001(2) 1_555 . 1_555 ?
F7 C13 C14 117.753(2) 1_555 . 1_555 ?
F7 C13 C12 120.435(1) 1_555 . 1_555 ?
C14 C13 C12 121.812(3) 1_555 . 1_555 ?
C13 C14 F8 117.000(3) 1_555 . 1_555 ?
C13 C14 C9 121.720(1) 1_555 . 1_555 ?
F8 C14 C9 121.269(2) 1_555 . 1_555 ?
C8 O3 Ru1 116.999(2) 1_555 . 1_555 ?
C8 O4 Ru1 121.705(3) 1_555 . 2_555 ?
O5 C15 O6 123.739(3) 1_555 . 1_555 ?
O5 C15 C16 118.9167(8) 1_555 . 1_555 ?
O6 C15 C16 117.328(2) 1_555 . 1_555 ?
C17 C16 C21 118.739(2) 1_555 . 1_555 ?
C17 C16 C15 119.955(2) 1_555 . 1_555 ?
C21 C16 C15 121.290(1) 1_555 . 1_555 ?
F9 C17 C16 118.381(2) 1_555 . 1_555 ?
F9 C17 C18 122.503(1) 1_555 . 1_555 ?
C16 C17 C18 119.099(2) 1_555 . 1_555 ?
C19 C18 F10 118.072(2) 1_555 . 1_555 ?
C19 C18 C17 120.717(1) 1_555 . 1_555 ?
F10 C18 C17 121.194(2) 1_555 . 1_555 ?
C20 C19 C18 120.720(2) 1_555 . 1_555 ?
F11 C20 C19 117.001(2) 1_555 . 1_555 ?
F11 C20 C21 121.951(1) 1_555 . 1_555 ?
C19 C20 C21 121.041(2) 1_555 . 1_555 ?
F12 C21 C20 117.359(2) 1_555 . 1_555 ?
F12 C21 C16 122.967(2) 1_555 . 1_555 ?
C20 C21 C16 119.665(1) 1_555 . 1_555 ?
C15 O5 Ru2 117.0002(9) 1_555 . 1_555 ?
C15 O6 Ru2 120.376(2) 1_555 . 2_566 ?
O8 C22 O7 122.999(3) 1_555 . 1_555 ?
O8 C22 C23 119.997(3) 1_555 . 1_555 ?
O7 C22 C23 117.0009(2) 1_555 . 1_555 ?
C24 C23 C28 119.298(1) 1_555 . 1_555 ?
C24 C23 C22 120.729(1) 1_555 . 1_555 ?
C28 C23 C22 119.967(2) 1_555 . 1_555 ?
C23 C24 F13 116.999(1) 1_555 . 1_555 ?
C23 C24 C25 120.111(1) 1_555 . 1_555 ?
F13 C24 C25 122.887(2) 1_555 . 1_555 ?
F14 C25 C26 117.656(1) 1_555 . 1_555 ?
F14 C25 C24 121.902(1) 1_555 . 1_555 ?
C26 C25 C24 120.424(2) 1_555 . 1_555 ?
C27 C26 C25 118.572(1) 1_555 . 1_555 ?
C26 C27 F15 117.053(1) 1_555 . 1_555 ?
C26 C27 C28 119.945(1) 1_555 . 1_555 ?
F15 C27 C28 122.993(2) 1_555 . 1_555 ?
F16 C28 C23 116.999(2) 1_555 . 1_555 ?
F16 C28 C27 121.3636(9) 1_555 . 1_555 ?
C23 C28 C27 121.620(2) 1_555 . 1_555 ?
C22 O7 Ru2 120.1752(3) 1_555 . 1_555 ?
C22 O8 Ru2 118.261(3) 1_555 . 2_566 ?
C29 N1 Ru1 150.252(1) 1_555 . 1_555 ?
C31 N2 Ru2 145.054(2) 1_555 . 1_555 ?
N1 C29 C30 177.0059(2) 1_555 . 1_555 ?
C32 C30 C29 119.060(2) 1_555 . 1_555 ?
C32 C30 C31 120.837(3) 1_555 . 1_555 ?
C29 C30 C31 120.094(1) 1_555 . 1_555 ?
N2 C31 C30 177.6669(2) 1_555 . 1_555 ?
C30 C32 C34 118.080(2) 1_555 . 2_565 ?
C30 C32 C33 121.590(3) 1_555 . 1_555 ?
C34 C32 C33 120.314(1) 2_565 . 1_555 ?
C34 C33 C32 121.176(3) 1_555 . 1_555 ?
C33 C34 C32 118.495(2) 1_555 . 2_565 ?
C37 C35 C43 108.704(2) 1_555 . 1_555 ?
C37 C35 C36 127.295(3) 1_555 . 1_555 ?
C43 C35 C36 124.001(1) 1_555 . 1_555 ?
C35 C37 C39 108.811(3) 1_555 . 1_555 ?
C35 C37 C38 125.4986(5) 1_555 . 1_555 ?
C39 C37 C38 125.691(2) 1_555 . 1_555 ?
C37 C39 C40 128.000(2) 1_555 . 1_555 ?
C37 C39 H40A 104.753(3) 1_555 . 1_555 ?
C41 C39 C40 124.048(1) 1_555 . 1_555 ?
C43 C41 C39 106.310(2) 1_555 . 1_555 ?
C43 C41 C42 127.7053(5) 1_555 . 1_555 ?
C39 C41 C42 125.973(3) 1_555 . 1_555 ?
C35 C43 C41 108.2229(5) 1_555 . 1_555 ?
C35 C43 C44 124.718(2) 1_555 . 1_555 ?
C41 C43 C44 127.049(2) 1_555 . 1_555 ?

loop_
_geom_bond_atom_site_label_1
_geom_bond_atom_site_label_2
_geom_bond_distance
_geom_bond_site_symmetry_1
_geom_bond_site_symmetry_2
_geom_bond_publ_flag
C1 O2 1.2752 . 1_555 ?
C1 O1 1.2753 . 1_555 ?
C1 C2 1.5214(1) . 1_555 ?
C2 C3 1.3493 . 1_555 ?
C2 C7 1.4105 . 1_555 ?
C3 F1 1.3644 . 1_555 ?
C3 C4 1.4105(1) . 1_555 ?
C4 F2 1.3395 . 1_555 ?
C4 C5 1.3606 . 1_555 ?
C5 C6 1.3497 . 1_555 ?
C6 F3 1.3399 . 1_555 ?
C6 C7 1.3878(1) . 1_555 ?
C7 F4 1.3399 . 1_555 ?
C8 O3 1.2448 . 1_555 ?
C8 O4 1.2449(1) . 1_555 ?
C8 C9 1.4866(1) . 1_555 ?
C9 C10 1.3499(1) . 1_555 ?
C9 C14 1.381 . 1_555 ?
C10 F5 1.38 . 1_555 ?
C10 C11 1.4103(1) . 1_555 ?
C11 F6 1.3396(1) . 1_555 ?
C11 C12 1.4024 . 1_555 ?
C12 C13 1.3681(1) . 1_555 ?
C13 F7 1.3396 . 1_555 ?
C13 C14 1.3502(1) . 1_555 ?
C14 F8 1.3611 . 1_555 ?
C15 O5 1.2750(1) . 1_555 ?
C15 O6 1.2754 . 1_555 ?
C15 C16 1.5201 . 1_555 ?
C16 C17 1.41 . 1_555 ?
C16 C21 1.4106(1) . 1_555 ?
C17 F9 1.3803(1) . 1_555 ?
C17 C18 1.4101 . 1_555 ?
C18 C19 1.3727(1) . 1_555 ?
C18 F10 1.3801 . 1_555 ?
C19 C20 1.3496 . 1_555 ?
C20 F11 1.3397(1) . 1_555 ?
C20 C21 1.4027 . 1_555 ?
C21 F12 1.368 . 1_555 ?
C22 O8 1.2614 . 1_555 ?
C22 O7 1.2702(1) . 1_555 ?
C22 C23 1.5207(1) . 1_555 ?
C23 C24 1.3498 . 1_555 ?
C23 C28 1.3505 . 1_555 ?
C24 F13 1.3802 . 1_555 ?
C24 C25 1.4108 . 1_555 ?
C25 F14 1.3801 . 1_555 ?
C25 C26 1.3907 . 1_555 ?
C26 C27 1.3495 . 1_555 ?
C27 F15 1.3805 . 1_555 ?
C27 C28 1.4106 . 1_555 ?
C28 F16 1.3395 . 1_555 ?
N1 C29 1.15 . 1_555 ?
N2 C31 1.1499 . 1_555 ?
C29 C30 1.4146 . 1_555 ?
C30 C32 1.3999(1) . 1_555 ?
C30 C31 1.4232(1) . 1_555 ?
C32 C34 1.4114 . 2_565 ?
C32 C33 1.4303(1) . 1_555 ?
C33 C34 1.3804(1) . 1_555 ?
Ru1 O1 2.0492(1) . 1_555 ?
Ru1 O4 2.0612(1) . 2_555 ?
Ru1 O3 2.0689(1) . 1_555 ?
Ru1 O2 2.0716(1) . 2_555 ?
Ru1 Ru1 2.27 . 2_555 ?
Ru1 N1 2.4406 . 1_555 ?
Ru2 O7 2.0489(1) . 1_555 ?
Ru2 O5 2.0574 . 1_555 ?
Ru2 O6 2.0651 . 2_566 ?
Ru2 O8 2.0708(1) . 2_566 ?
Ru2 Ru2 2.2901(1) . 2_566 ?
Ru2 N2 2.3319(1) . 1_555 ?
Co1 C43 2.0842(1) . 1_555 ?
Co1 C39 2.0848(1) . 1_555 ?
Co1 C35 2.0852(1) . 1_555 ?
Co1 C37 2.0865(1) . 1_555 ?
Co1 C41 2.0879(1) . 1_555 ?
C35 C37 1.3914 . 1_555 ?
C35 C43 1.4003(1) . 1_555 ?
C35 C36 1.4898 . 1_555 ?
C37 C39 1.3949 . 1_555 ?
C37 C38 1.4898(1) . 1_555 ?
C39 C41 1.4386(1) . 1_555 ?
C39 C40 1.5101 . 1_555 ?
C41 C43 1.4232 . 1_555 ?
C41 C42 1.5104(1) . 1_555 ?
C43 C44 1.505 . 1_555 ?
N3 N4 1.0975 . 1_555 ?
